data_2224005
loop_
_publ_author_name
'Fu, Weijun'
'Zhu, Mei'
'Hong, Dongfeng'

_publ_section_title
;
 1-(4-Iodo-3-phenylisoquinolin-1-yl)pyrrolidine-2,5-dione
;
_journal_coeditor_code SI2208
_journal_issue 11
_journal_name_full 'Acta Crystallographica Section E'
_journal_page_first o2802
_journal_paper_doi 10.1107/S1600536809042111
_journal_volume 65
_journal_year 2009
_chemical_formula_iupac 'C19 H13 I N2 O2'
_chemical_formula_moiety 'C19 H13 I N2 O2'
_chemical_formula_sum 'C19 H13 I N2 O2'
_chemical_formula_weight 428.21
_chemical_name_systematic
;
1-(4-Iodo-3-phenylisoquinolin-1-yl)pyrrolidine-2,5-dione
;
_space_group_IT_number 4
_symmetry_cell_setting monoclinic
_symmetry_space_group_name_Hall 'P 2yb'
_symmetry_space_group_name_H-M 'P 1 21 1'
_atom_sites_solution_hydrogens geom
_atom_sites_solution_primary direct
_atom_sites_solution_secondary difmap
_audit_creation_method SHELXL-97
_cell_angle_alpha 90.00
_cell_angle_beta 100.494(3)
_cell_angle_gamma 90.00
_cell_formula_units_Z 2
_cell_length_a 8.874(3)
_cell_length_b 8.365(3)
_cell_length_c 11.292(4)
_cell_measurement_reflns_used 3132
_cell_measurement_temperature 294(2)
_cell_measurement_theta_max 27.86
_cell_measurement_theta_min 2.33
_cell_volume 824.2(5)
_computing_cell_refinement 'SAINT (Bruker, 2004)'
_computing_data_collection 'APEX2 (Bruker, 2004)'
_computing_data_reduction 'SAINT (Bruker, 2004)'
_computing_molecular_graphics 'SHELXTL (Sheldrick, 2008)'
_computing_publication_material 'SHELXL97 (Sheldrick, 2008) and PLATON (Spek, 2009)'
_computing_structure_refinement 'SHELXL97 (Sheldrick, 2008)'
_computing_structure_solution 'SHELXS97 (Sheldrick, 2008)'
_diffrn_ambient_temperature 294(2)
_diffrn_measured_fraction_theta_full 0.990
_diffrn_measured_fraction_theta_max 0.990
_diffrn_measurement_device_type 'Bruker APEXII CCD'
_diffrn_measurement_method '\f and \w scans'
_diffrn_radiation_monochromator graphite
_diffrn_radiation_source 'fine-focus sealed tube'
_diffrn_radiation_type MoK\a
_diffrn_radiation_wavelength 0.71073
_diffrn_reflns_av_R_equivalents 0.0206
_diffrn_reflns_av_sigmaI/netI 0.0339
_diffrn_reflns_limit_h_max 10
_diffrn_reflns_limit_h_min -10
_diffrn_reflns_limit_k_max 10
_diffrn_reflns_limit_k_min -9
_diffrn_reflns_limit_l_max 13
_diffrn_reflns_limit_l_min -13
_diffrn_reflns_number 5068
_diffrn_reflns_theta_full 25.50
_diffrn_reflns_theta_max 25.50
_diffrn_reflns_theta_min 2.33
_exptl_absorpt_coefficient_mu 1.956
_exptl_absorpt_correction_T_max 0.6841
_exptl_absorpt_correction_T_min 0.5159
_exptl_absorpt_correction_type multi-scan
_exptl_absorpt_process_details '(SADABS; Sheldrick, 1996)'
_exptl_crystal_colour colourless
_exptl_crystal_density_diffrn 1.726
_exptl_crystal_density_method 'not measured'
_exptl_crystal_description block
_exptl_crystal_F_000 420
_exptl_crystal_size_max 0.39
_exptl_crystal_size_mid 0.32
_exptl_crystal_size_min 0.21
_refine_diff_density_max 1.920
_refine_diff_density_min -0.853
_refine_ls_abs_structure_details 'Flack (1983), 1229 Friedel pairs'
_refine_ls_abs_structure_Flack 0.41(5)
_refine_ls_extinction_method none
_refine_ls_goodness_of_fit_ref 1.142
_refine_ls_hydrogen_treatment constr
_refine_ls_matrix_type full
_refine_ls_number_parameters 217
_refine_ls_number_reflns 2880
_refine_ls_number_restraints 1
_refine_ls_restrained_S_all 1.142
_refine_ls_R_factor_all 0.0552
_refine_ls_R_factor_gt 0.0527
_refine_ls_shift/su_max 0.000
_refine_ls_shift/su_mean 0.000
_refine_ls_structure_factor_coef Fsqd
_refine_ls_weighting_details 'w=1/[\s^2^(Fo^2^)+(0.0688P)^2^+3.9331P] where P=(Fo^2^+2Fc^2^)/3'
_refine_ls_weighting_scheme calc
_refine_ls_wR_factor_gt 0.1517
_refine_ls_wR_factor_ref 0.1540
_reflns_number_gt 2722
_reflns_number_total 2880
_reflns_threshold_expression >2sigma(I)
_cod_data_source_file si2208.cif
_cod_data_source_block I
_cod_depositor_comments
;
The following automatic conversions were performed:
'_symmetry_cell_setting' value 'Monoclinic' changed to 'monoclinic'
according to '/home/saulius/struct/CIF-dictionaries/cif_core.dic'
dictionary named 'cif_core.dic' version 2.4.1 from 2010-06-29.

Automatic conversion script
Id: cif_fix_enum 1527 2010-12-29 10:47:43Z saulius 

The following automatic conversions were performed:

'_symmetry_cell_setting' value 'Monoclinic' changed to 'monoclinic'
according to /home/saulius/struct/CIF-dictionaries/cif_core.dic
dictionary named 'cif_core.dic' version 2.4.1 from 2010-06-29.

Automatic conversion script
Id: cif_fix_values 1715 2011-07-08 13:25:40Z adriana 
;
_cod_original_cell_volume 824.1(4)
_cod_original_sg_symbol_H-M 'P 21'
_cod_database_code 2224005
_cod_database_fobs_code 2224005

loop_
_symmetry_equiv_pos_as_xyz
'x, y, z'
'-x, y+1/2, -z'

loop_
_atom_site_type_symbol
_atom_site_label
_atom_site_fract_x
_atom_site_fract_y
_atom_site_fract_z
_atom_site_U_iso_or_equiv
_atom_site_adp_type
_atom_site_calc_flag
_atom_site_refinement_flags
_atom_site_occupancy
_atom_site_disorder_assembly
_atom_site_disorder_group
I I1 0.46281(6) 0.81542(14) 0.63285(5) 0.0606(3) Uani d . 1 . .
C C19 0.9127(11) 0.9063(12) 0.5388(8) 0.042(2) Uani d . 1 . .
H H19 0.9014 0.9804 0.4764 0.051 Uiso calc R 1 . .
C C17 1.0667(9) 0.803(3) 0.7186(8) 0.059(3) Uani d . 1 . .
H H17 1.1548 0.8082 0.7774 0.071 Uiso calc R 1 . .
C C12 0.7415(11) 0.827(2) -0.0459(8) 0.050(2) Uani d . 1 . .
H H12A 0.8499 0.8453 -0.0437 0.060 Uiso calc R 1 . .
H H12B 0.6832 0.8818 -0.1150 0.060 Uiso calc R 1 . .
C C2 0.5181(10) 0.7804(11) 0.4622(7) 0.039(2) Uani d . 1 . .
C C14 0.8040(9) 0.794(2) 0.5427(7) 0.045(3) Uani d . 1 . .
N N1 0.7039(8) 0.7695(8) 0.3323(6) 0.0352(17) Uani d . 1 . .
C C1 0.6664(10) 0.7796(9) 0.4443(7) 0.035(2) Uani d . 1 . .
C C9 0.5916(10) 0.7606(9) 0.2384(8) 0.0354(19) Uani d . 1 . .
C C3 0.3933(10) 0.7661(9) 0.3598(8) 0.0339(19) Uani d . 1 . .
C C8 0.4349(10) 0.7559(10) 0.2450(7) 0.0347(18) Uani d . 1 . .
C C7 0.3209(11) 0.7417(13) 0.1405(9) 0.048(2) Uani d . 1 . .
H H7 0.3474 0.7367 0.0646 0.058 Uiso calc R 1 . .
C C5 0.1268(12) 0.7485(14) 0.2662(13) 0.062(3) Uani d . 1 . .
H H5 0.0240 0.7467 0.2732 0.074 Uiso calc R 1 . .
C C4 0.2361(11) 0.7637(11) 0.3664(11) 0.051(3) Uani d . 1 . .
H H4 0.2068 0.7728 0.4411 0.061 Uiso calc R 1 . .
C C6 0.1664(13) 0.7355(14) 0.1537(10) 0.052(2) Uani d . 1 . .
H H6 0.0901 0.7225 0.0861 0.062 Uiso calc R 1 . .
C C13 0.6947(13) 0.8815(13) 0.0688(9) 0.045(2) Uani d . 1 . .
C C15 0.8281(12) 0.6798(14) 0.6350(9) 0.048(2) Uani d . 1 . .
H H15 0.7552 0.6007 0.6382 0.058 Uiso calc R 1 . .
C C16 0.9609(12) 0.6848(15) 0.7222(9) 0.051(3) Uani d . 1 . .
H H16 0.9777 0.6080 0.7828 0.061 Uiso calc R 1 . .
C C18 1.0422(11) 0.9091(19) 0.6304(10) 0.066(4) Uani d . 1 . .
H H18 1.1144 0.9894 0.6293 0.079 Uiso calc R 1 . .
C C11 0.7047(17) 0.6458(13) -0.0504(10) 0.059(3) Uani d . 1 . .
H H11A 0.6281 0.6213 -0.1209 0.071 Uiso calc R 1 . .
H H11B 0.7963 0.5844 -0.0544 0.071 Uiso calc R 1 . .
O O1 0.7041(11) 1.0138(10) 0.1076(7) 0.061(2) Uani d . 1 . .
O O2 0.6070(9) 0.4793(8) 0.0963(7) 0.0532(17) Uani d . 1 . .
N N2 0.6411(10) 0.7481(10) 0.1276(8) 0.0408(17) Uani d . 1 . .
C C10 0.6446(12) 0.6047(13) 0.0635(9) 0.041(2) Uani d . 1 . .

loop_
_atom_site_aniso_label
_atom_site_aniso_U_11
_atom_site_aniso_U_22
_atom_site_aniso_U_33
_atom_site_aniso_U_12
_atom_site_aniso_U_13
_atom_site_aniso_U_23
I1 0.0499(3) 0.0991(6) 0.0354(3) 0.0116(5) 0.0148(2) -0.0016(5)
C19 0.047(5) 0.050(5) 0.029(5) 0.002(4) 0.002(4) 0.005(4)
C17 0.033(4) 0.098(9) 0.040(5) 0.021(8) -0.006(3) -0.006(8)
C12 0.059(5) 0.055(6) 0.038(4) 0.006(7) 0.013(4) 0.001(7)
C2 0.042(4) 0.049(7) 0.025(4) -0.001(4) 0.005(3) -0.008(4)
C14 0.034(4) 0.075(9) 0.030(4) 0.008(5) 0.012(3) -0.008(6)
N1 0.041(4) 0.034(4) 0.031(3) 0.001(3) 0.009(3) -0.002(3)
C1 0.041(4) 0.033(6) 0.029(4) 0.000(3) 0.003(3) 0.000(3)
C9 0.048(5) 0.027(4) 0.033(4) -0.001(3) 0.011(4) -0.003(3)
C3 0.044(4) 0.025(5) 0.033(4) 0.001(3) 0.006(3) -0.001(3)
C8 0.048(5) 0.028(4) 0.026(4) 0.003(3) 0.000(3) 0.000(3)
C7 0.044(5) 0.055(5) 0.038(5) -0.003(4) -0.011(4) -0.018(4)
C5 0.035(5) 0.054(6) 0.095(9) -0.005(4) 0.008(5) 0.003(6)
C4 0.042(5) 0.048(6) 0.062(6) 0.001(4) 0.010(5) 0.005(4)
C6 0.051(6) 0.060(6) 0.040(5) 0.003(5) -0.003(4) 0.007(5)
C13 0.063(6) 0.045(6) 0.026(4) -0.010(4) 0.004(4) 0.010(4)
C15 0.044(5) 0.063(6) 0.037(5) -0.002(4) 0.006(4) 0.000(5)
C16 0.044(5) 0.077(7) 0.028(5) 0.007(5) -0.002(4) 0.008(5)
C18 0.028(5) 0.128(11) 0.040(6) 0.016(5) 0.003(4) -0.010(6)
C11 0.098(9) 0.053(7) 0.032(5) -0.006(6) 0.022(6) -0.005(4)
O1 0.098(7) 0.050(5) 0.030(4) -0.017(4) 0.001(4) 0.007(3)
O2 0.080(5) 0.035(4) 0.047(4) 0.000(3) 0.017(4) 0.002(3)
N2 0.049(4) 0.040(4) 0.032(4) 0.003(3) 0.004(3) 0.004(3)
C10 0.049(6) 0.049(6) 0.022(5) 0.006(4) -0.003(4) -0.012(4)

loop_
_atom_type_symbol
_atom_type_description
_atom_type_scat_dispersion_real
_atom_type_scat_dispersion_imag
_atom_type_scat_source
C C 0.0033 0.0016 'International Tables Vol C Tables 4.2.6.8 and 6.1.1.4'
H H 0.0000 0.0000 'International Tables Vol C Tables 4.2.6.8 and 6.1.1.4'
N N 0.0061 0.0033 'International Tables Vol C Tables 4.2.6.8 and 6.1.1.4'
O O 0.0106 0.0060 'International Tables Vol C Tables 4.2.6.8 and 6.1.1.4'
I I -0.4742 1.8119 'International Tables Vol C Tables 4.2.6.8 and 6.1.1.4'

loop_
_geom_angle_atom_site_label_1
_geom_angle_atom_site_label_2
_geom_angle_atom_site_label_3
_geom_angle_site_symmetry_1
_geom_angle_site_symmetry_3
_geom_angle
_geom_angle_publ_flag
C14 C19 C18 . . 118.8(10) ?
C14 C19 H19 . . 120.6 ?
C18 C19 H19 . . 120.6 ?
C18 C17 C16 . . 119.2(9) ?
C18 C17 H17 . . 120.4 ?
C16 C17 H17 . . 120.4 ?
C13 C12 C11 . . 103.7(9) ?
C13 C12 H12A . . 111.0 ?
C11 C12 H12A . . 111.0 ?
C13 C12 H12B . . 111.0 ?
C11 C12 H12B . . 111.0 ?
H12A C12 H12B . . 109.0 ?
C1 C2 C3 . . 119.8(8) ?
C1 C2 I1 . . 122.0(6) ?
C3 C2 I1 . . 118.1(6) ?
C19 C14 C15 . . 119.0(8) ?
C19 C14 C1 . . 121.2(10) ?
C15 C14 C1 . . 119.5(11) ?
C9 N1 C1 . . 118.2(7) ?
C2 C1 N1 . . 122.6(8) ?
C2 C1 C14 . . 124.5(8) ?
N1 C1 C14 . . 112.9(7) ?
N1 C9 N2 . . 114.1(8) ?
N1 C9 C8 . . 124.6(8) ?
N2 C9 C8 . . 121.2(8) ?
C4 C3 C8 . . 118.2(9) ?
C4 C3 C2 . . 125.3(9) ?
C8 C3 C2 . . 116.5(8) ?
C9 C8 C7 . . 121.5(9) ?
C9 C8 C3 . . 118.2(8) ?
C7 C8 C3 . . 120.3(9) ?
C6 C7 C8 . . 118.6(10) ?
C6 C7 H7 . . 120.7 ?
C8 C7 H7 . . 120.7 ?
C4 C5 C6 . . 120.7(10) ?
C4 C5 H5 . . 119.6 ?
C6 C5 H5 . . 119.6 ?
C5 C4 C3 . . 121.5(11) ?
C5 C4 H4 . . 119.3 ?
C3 C4 H4 . . 119.3 ?
C5 C6 C7 . . 120.7(10) ?
C5 C6 H6 . . 119.7 ?
C7 C6 H6 . . 119.7 ?
O1 C13 N2 . . 124.4(9) ?
O1 C13 C12 . . 126.1(10) ?
N2 C13 C12 . . 109.4(10) ?
C16 C15 C14 . . 120.1(10) ?
C16 C15 H15 . . 120.0 ?
C14 C15 H15 . . 120.0 ?
C17 C16 C15 . . 119.9(10) ?
C17 C16 H16 . . 120.1 ?
C15 C16 H16 . . 120.1 ?
C17 C18 C19 . . 123.1(13) ?
C17 C18 H18 . . 118.5 ?
C19 C18 H18 . . 118.5 ?
C10 C11 C12 . . 107.3(8) ?
C10 C11 H11A . . 110.2 ?
C12 C11 H11A . . 110.2 ?
C10 C11 H11B . . 110.2 ?
C12 C11 H11B . . 110.2 ?
H11A C11 H11B . . 108.5 ?
C9 N2 C10 . . 124.3(8) ?
C9 N2 C13 . . 122.9(8) ?
C10 N2 C13 . . 112.8(8) ?
O2 C10 N2 . . 124.3(10) ?
O2 C10 C11 . . 129.0(9) ?
N2 C10 C11 . . 106.7(9) ?

loop_
_geom_bond_atom_site_label_1
_geom_bond_atom_site_label_2
_geom_bond_site_symmetry_2
_geom_bond_distance
_geom_bond_publ_flag
I1 C2 . 2.093(8) ?
C19 C14 . 1.355(17) ?
C19 C18 . 1.399(14) ?
C19 H19 . 0.9300 ?
C17 C18 . 1.32(2) ?
C17 C16 . 1.37(2) ?
C17 H17 . 0.9300 ?
C12 C13 . 1.502(14) ?
C12 C11 . 1.548(19) ?
C12 H12A . 0.9700 ?
C12 H12B . 0.9700 ?
C2 C1 . 1.368(12) ?
C2 C3 . 1.453(12) ?
C14 C15 . 1.399(17) ?
C14 C1 . 1.498(11) ?
N1 C9 . 1.318(12) ?
N1 C1 . 1.368(11) ?
C9 N2 . 1.402(12) ?
C9 C8 . 1.407(13) ?
C3 C4 . 1.411(13) ?
C3 C8 . 1.414(12) ?
C8 C7 . 1.412(12) ?
C7 C6 . 1.407(16) ?
C7 H7 . 0.9300 ?
C5 C4 . 1.355(16) ?
C5 C6 . 1.383(17) ?
C5 H5 . 0.9300 ?
C4 H4 . 0.9300 ?
C6 H6 . 0.9300 ?
C13 O1 . 1.188(13) ?
C13 N2 . 1.424(12) ?
C15 C16 . 1.392(13) ?
C15 H15 . 0.9300 ?
C16 H16 . 0.9300 ?
C18 H18 . 0.9300 ?
C11 C10 . 1.519(15) ?
C11 H11A . 0.9700 ?
C11 H11B . 0.9700 ?
O2 C10 . 1.181(13) ?
N2 C10 . 1.404(13) ?

loop_
_geom_torsion_atom_site_label_1
_geom_torsion_atom_site_label_2
_geom_torsion_atom_site_label_3
_geom_torsion_atom_site_label_4
_geom_torsion_site_symmetry_1
_geom_torsion_site_symmetry_2
_geom_torsion_site_symmetry_3
_geom_torsion_site_symmetry_4
_geom_torsion
_geom_torsion_publ_flag
C18 C19 C14 C15 . . . . -2.8(16) ?
C18 C19 C14 C1 . . . . -177.1(10) ?
C3 C2 C1 N1 . . . . 1.6(13) ?
I1 C2 C1 N1 . . . . -174.7(6) ?
C3 C2 C1 C14 . . . . -180.0(10) ?
I1 C2 C1 C14 . . . . 3.7(14) ?
C9 N1 C1 C2 . . . . 0.1(11) ?
C9 N1 C1 C14 . . . . -178.5(9) ?
C19 C14 C1 C2 . . . . -126.3(10) ?
C15 C14 C1 C2 . . . . 59.3(15) ?
C19 C14 C1 N1 . . . . 52.2(14) ?
C15 C14 C1 N1 . . . . -122.1(9) ?
C1 N1 C9 N2 . . . . -179.1(7) ?
C1 N1 C9 C8 . . . . -2.0(12) ?
C1 C2 C3 C4 . . . . 179.3(8) ?
I1 C2 C3 C4 . . . . -4.2(11) ?
C1 C2 C3 C8 . . . . -1.5(12) ?
I1 C2 C3 C8 . . . . 174.9(6) ?
N1 C9 C8 C7 . . . . -178.2(8) ?
N2 C9 C8 C7 . . . . -1.3(13) ?
N1 C9 C8 C3 . . . . 1.9(12) ?
N2 C9 C8 C3 . . . . 178.8(7) ?
C4 C3 C8 C9 . . . . 179.1(8) ?
C2 C3 C8 C9 . . . . -0.1(11) ?
C4 C3 C8 C7 . . . . -0.8(12) ?
C2 C3 C8 C7 . . . . -180.0(8) ?
C9 C8 C7 C6 . . . . 179.1(9) ?
C3 C8 C7 C6 . . . . -1.0(14) ?
C6 C5 C4 C3 . . . . -0.3(16) ?
C8 C3 C4 C5 . . . . 1.5(14) ?
C2 C3 C4 C5 . . . . -179.4(9) ?
C4 C5 C6 C7 . . . . -1.6(18) ?
C8 C7 C6 C5 . . . . 2.2(17) ?
C11 C12 C13 O1 . . . . 179.7(12) ?
C11 C12 C13 N2 . . . . 1.7(11) ?
C19 C14 C15 C16 . . . . 1.0(16) ?
C1 C14 C15 C16 . . . . 175.4(10) ?
C18 C17 C16 C15 . . . . -1.3(18) ?
C14 C15 C16 C17 . . . . 1.1(16) ?
C16 C17 C18 C19 . . . . -0.6(19) ?
C14 C19 C18 C17 . . . . 2.7(17) ?
C13 C12 C11 C10 . . . . -2.1(12) ?
N1 C9 N2 C10 . . . . 101.4(10) ?
C8 C9 N2 C10 . . . . -75.8(12) ?
N1 C9 N2 C13 . . . . -78.1(11) ?
C8 C9 N2 C13 . . . . 104.7(10) ?
O1 C13 N2 C9 . . . . 0.8(16) ?
C12 C13 N2 C9 . . . . 178.8(8) ?
O1 C13 N2 C10 . . . . -178.7(11) ?
C12 C13 N2 C10 . . . . -0.6(12) ?
C9 N2 C10 O2 . . . . -0.3(16) ?
C13 N2 C10 O2 . . . . 179.1(10) ?
C9 N2 C10 C11 . . . . 179.8(9) ?
C13 N2 C10 C11 . . . . -0.8(12) ?
C12 C11 C10 O2 . . . . -178.1(11) ?
C12 C11 C10 N2 . . . . 1.8(12) ?

loop_
_cod_related_entry_id
_cod_related_entry_database
_cod_related_entry_code
1 ChemSpider 24743561
